data_2000473
loop_
_publ_author_name
'Bryant, Jnr, G. L.'
'King, Jnr, J. A.'

_publ_section_title
;
 Structures of two acylpyridinium salts and one simple pyridinium salt
;
_journal_issue 11
_journal_name_full 'Acta Crystallographica Section C'
_journal_page_first 2036
_journal_page_last 2039
_journal_paper_doi 10.1107/S0108270192002403
_journal_volume 48
_journal_year 1992
_chemical_formula_moiety 'C7 H11 N2,Cl1'
_chemical_formula_sum 'C7 H11 Cl N2'
_chemical_formula_weight 158.6
_space_group_crystal_system monoclinic
_space_group_IT_number 15
_space_group_name_Hall '-C 2yc'
_space_group_name_H-M_alt 'C 1 2/c 1'
_cell_angle_alpha 90
_cell_angle_beta 120.840(10)
_cell_angle_gamma 90
_cell_formula_units_Z 8
_cell_length_a 17.113(3)
_cell_length_b 7.460(2)
_cell_length_c 14.570(3)
_cell_volume 1597.0(6)
_diffrn_radiation_type Mo
_diffrn_radiation_wavelength 0.71069
_exptl_absorpt_coefficient_mu 0.403
_exptl_crystal_density_diffrn 1.319
_exptl_crystal_F_000 672
_cod_data_source_file cr0409.cif
_cod_data_source_block cr0409c
_cod_depositor_comments
;
 Updating space group information and adding the symmetry operation list.

 Antanas Vaitkus,
 2018-06-14
;
_cod_original_cell_volume 1597.0
_cod_original_sg_symbol_H-M 'C 2/c'
_cod_original_formula_sum 'C7 H11 Cl1 N2'
_cod_database_code 2000473

loop_
_space_group_symop_id
_space_group_symop_operation_xyz
1 x,y,z
2 -x,y,-z+1/2
3 -x,-y,-z
4 x,-y,z+1/2
5 x+1/2,y+1/2,z
6 -x+1/2,y+1/2,-z+1/2
7 -x+1/2,-y+1/2,-z
8 x+1/2,-y+1/2,z+1/2

loop_
_atom_site_label
_atom_site_fract_x
_atom_site_fract_y
_atom_site_fract_z
_atom_site_U_iso_or_equiv
Cl(1) .34710(10) .07740(10) .52860(10) .0190(10)
N(1) .29850(10) -.3344(3) .2029(2) .0210(10)
C(1) .3830(2) -.2639(3) .2598(2) .0200(10)
C(2) .4296(2) -.2627(3) .3687(2) .0190(10)
C(3) .38970(10) -.3360(3) .4252(2) .0170(10)
N(2) .43440(10) -.3436(3) .53200(10) .0180(10)
C(4) .5215(2) -.2540(4) .5981(2) .0220(10)
C(5) .3892(2) -.4085(4) .5872(2) .0230(10)
C(6) .2992(2) -.4051(3) .3617(2) .0200(10)
C(7) .2587(2) -.4026(4) .2533(2) .0220(10)
H(1B) .2695 -.3355 .1309 .080
H(1A) .4109 -.2133 .2227 .080
H(2A) .4899 -.2127 .4076 .080
H(4C) .5412 -.2015 .5536 .080
H(4B) .5658 -.3395 .6456 .080
H(4A) .5146 -.1616 .6398 .080
H(5C) .3625 -.5386 .5612 .080
H(5B) .4376 -.4104 .6665 .080
H(5A) .3403 -.3392 .5737 .080
H(6A) .2681 -.4526 .3956 .080
H(7A) .1975 -.4496 .2112 .080

loop_
_geom_angle_atom_site_label_1
_geom_angle_atom_site_label_2
_geom_angle_atom_site_label_3
_geom_angle
C(1) N(1) C(7) 120.2(3)
C(1) C(2) C(3) 120.4(3)
C(2) C(3) C(6) 116.4(3)
C(3) N(2) C(4) 122.3(3)
C(4) N(2) C(5) 116.0(3)
N(1) C(7) C(6) 122.3(3)
N(1) C(1) C(2) 121.2(4)
C(2) C(3) N(2) 122.1(3)
N(2) C(3) C(6) 121.5(3)
C(3) N(2) C(5) 120.5(3)
C(3) C(6) C(7) 119.3(4)

loop_
_geom_bond_atom_site_label_1
_geom_bond_atom_site_label_2
_geom_bond_distance
N(1) C(1) 1.350(4)
C(1) C(2) 1.367(4)
C(3) N(2) 1.333(4)
N(2) C(4) 1.458(4)
C(6) C(7) 1.366(4)
N(1) C(7) 1.343(5)
C(2) C(3) 1.422(6)
C(3) C(6) 1.432(4)
N(2) C(5) 1.459(6)
